data_1505340
loop_
_publ_author_name
'Guha, Samit'
'Drew, Michael G. B.'
'Banerjee, Arindam'

_publ_section_title
;
 A new molecular scaffold for the formation of supramolecular peptide
 double helices: the crystallographic insight.
;
_journal_issue 7
_journal_name_full 'Organic letters'
_journal_page_first 1347
_journal_page_last 1350
_journal_paper_doi 10.1021/ol0701870
_journal_volume 9
_journal_year 2007
_chemical_formula_sum 'C8 H16 N2 O3'
_chemical_formula_weight 188.23
_chemical_name_systematic
; 
 ? 
;
_space_group_IT_number 4
_symmetry_cell_setting monoclinic
_symmetry_space_group_name_Hall 'P 2yb'
_symmetry_space_group_name_H-M 'P 1 21 1'
_atom_sites_solution_hydrogens geom
_atom_sites_solution_primary direct
_atom_sites_solution_secondary difmap
_audit_creation_method SHELXL-97
_cell_angle_alpha 90.00
_cell_angle_beta 91.345(10)
_cell_angle_gamma 90.00
_cell_formula_units_Z 4
_cell_length_a 11.1153(15)
_cell_length_b 5.4908(8)
_cell_length_c 16.1643(17)
_cell_measurement_temperature 150(2)
_cell_volume 986.3(2)
_computing_cell_refinement 'Crysalis, Oxford Diffraction'
_computing_data_collection 'Crysalis, Oxford Diffraction'
_computing_data_reduction 'Crysalis, Oxford Diffraction'
_computing_molecular_graphics PLATON(Spek,2004)
_computing_structure_refinement 'SHELXL-97 (Sheldrick, 1997)'
_computing_structure_solution 'SHELXS-97 (Sheldrick, 1997)'
_diffrn_ambient_temperature 150(2)
_diffrn_measured_fraction_theta_full 0.968
_diffrn_measured_fraction_theta_max 0.968
_diffrn_measurement_device 'Oxford Diffaction X-Calibur System'
_diffrn_measurement_method '321 frames, counting time 10 s.'
_diffrn_radiation_monochromator graphite
_diffrn_radiation_source 'fine-focus sealed tube'
_diffrn_radiation_type MoK\a
_diffrn_radiation_wavelength 0.71073
_diffrn_reflns_av_R_equivalents 0.0924
_diffrn_reflns_av_sigmaI/netI 0.2166
_diffrn_reflns_limit_h_max 15
_diffrn_reflns_limit_h_min -12
_diffrn_reflns_limit_k_max 7
_diffrn_reflns_limit_k_min -5
_diffrn_reflns_limit_l_max 22
_diffrn_reflns_limit_l_min -19
_diffrn_reflns_number 5708
_diffrn_reflns_theta_full 29.99
_diffrn_reflns_theta_max 29.99
_diffrn_reflns_theta_min 3.08
_exptl_absorpt_coefficient_mu 0.097
_exptl_absorpt_correction_type none
_exptl_crystal_colour white
_exptl_crystal_density_diffrn 1.268
_exptl_crystal_density_method 'not measured'
_exptl_crystal_description needle
_exptl_crystal_F_000 408
_exptl_crystal_size_max 0.30
_exptl_crystal_size_mid 0.05
_exptl_crystal_size_min 0.05
_refine_diff_density_max 0.511
_refine_diff_density_min -0.436
_refine_diff_density_rms 0.084
_refine_ls_abs_structure_details 'Flack H D (1983), Acta Cryst. A39, 876-881'
_refine_ls_abs_structure_Flack -3(2)
_refine_ls_extinction_method none
_refine_ls_goodness_of_fit_ref 0.749
_refine_ls_hydrogen_treatment mixed
_refine_ls_matrix_type full
_refine_ls_number_parameters 241
_refine_ls_number_reflns 3605
_refine_ls_number_restraints 1
_refine_ls_restrained_S_all 0.749
_refine_ls_R_factor_all 0.1322
_refine_ls_R_factor_gt 0.0683
_refine_ls_shift/su_max 0.000
_refine_ls_shift/su_mean 0.000
_refine_ls_structure_factor_coef Fsqd
_refine_ls_weighting_details
;
_refine_ls_weighting_details 
  w=1/[\s^2^(Fo^2^)+(0.0846P)^2^+0.0000P] where P=(Fo^2^+2Fc^2^)/3 
;
_refine_ls_weighting_scheme calc
_refine_ls_wR_factor_gt 0.1548
_refine_ls_wR_factor_ref 0.1645
_reflns_number_gt 1297
_reflns_number_total 3605
_reflns_threshold_expression >2sigma(I)
_cod_data_source_file ol0701870si20070124_104634.cif
_cod_data_source_block x
_cod_original_sg_symbol_H-M P21/c
_cod_database_code 1505340

loop_
_symmetry_equiv_pos_as_xyz
'x, y, z'
'-x, y+1/2, -z'

loop_
_atom_site_label
_atom_site_type_symbol
_atom_site_fract_x
_atom_site_fract_y
_atom_site_fract_z
_atom_site_U_iso_or_equiv
_atom_site_adp_type
_atom_site_occupancy
_atom_site_symmetry_multiplicity
_atom_site_calc_flag
_atom_site_refinement_flags
C1A C 0.1073(4) 0.6334(9) 0.8870(3) 0.0290(12) Uani 1 1 d .
H1A H 0.1360 0.5103 0.9267 0.035 Uiso 1 1 calc R
C11A C 0.0099(5) 0.5200(12) 0.8343(3) 0.0474(15) Uani 1 1 d .
H11A H -0.0270 0.6425 0.7997 0.057 Uiso 1 1 calc R
H11B H -0.0496 0.4494 0.8691 0.057 Uiso 1 1 calc R
H11C H 0.0438 0.3955 0.8003 0.057 Uiso 1 1 calc R
C12A C 0.0597(4) 0.8470(10) 0.9359(3) 0.0451(15) Uani 1 1 d .
H12A H 0.0349 0.9743 0.8985 0.054 Uiso 1 1 calc R
H12B H 0.1218 0.9069 0.9728 0.054 Uiso 1 1 calc R
H12C H -0.0079 0.7951 0.9673 0.054 Uiso 1 1 calc R
C2A C 0.2150(4) 0.7104(8) 0.8344(3) 0.0227(11) Uani 1 1 d .
H2A H 0.1869 0.8263 0.7921 0.027 Uiso 1 1 calc R
C21A C 0.3102(4) 0.8353(9) 0.8901(2) 0.0252(12) Uani 1 1 d .
O22A O 0.3717(3) 0.6946(6) 0.93545(17) 0.0307(9) Uani 1 1 d .
O23A O 0.3164(3) 1.0602(6) 0.89032(17) 0.0350(9) Uani 1 1 d .
N3A N 0.2672(3) 0.4973(7) 0.7932(2) 0.0285(10) Uani 1 1 d .
H3A H 0.2783 0.3671 0.8220 0.034 Uiso 1 1 calc R
C4A C 0.2985(5) 0.4936(9) 0.7138(3) 0.0308(13) Uani 1 1 d .
O4A O 0.2775(3) 0.6600(7) 0.66497(18) 0.0462(10) Uani 1 1 d .
C5A C 0.3618(5) 0.2650(9) 0.6873(3) 0.0332(13) Uani 1 1 d .
H5A1 H 0.3403 0.1333 0.7242 0.040 Uiso 1 1 calc R
H5A2 H 0.4480 0.2899 0.6931 0.040 Uiso 1 1 calc R
C6A C 0.3322(5) 0.1897(9) 0.5995(3) 0.0355(13) Uani 1 1 d .
H6A1 H 0.3648 0.0286 0.5898 0.043 Uiso 1 1 calc R
H6A2 H 0.2455 0.1810 0.5918 0.043 Uiso 1 1 calc R
N7A N 0.3820(3) 0.3634(7) 0.53801(19) 0.0298(10) Uani 1 1 d .
H7A1 H 0.3554 0.5129 0.5484 0.036 Uiso 1 1 calc R
H7A2 H 0.3584 0.3191 0.4872 0.036 Uiso 1 1 calc R
H7A3 H 0.4621 0.3618 0.5418 0.036 Uiso 1 1 calc R
C1B C 0.8837(4) 0.1834(9) 0.6092(3) 0.0291(12) Uani 1 1 d .
H1B H 0.8467 0.0759 0.5674 0.035 Uiso 1 1 calc R
C11B C 0.9457(5) 0.3873(10) 0.5657(3) 0.0485(16) Uani 1 1 d .
H11D H 1.0113 0.3233 0.5349 0.058 Uiso 1 1 calc R
H11E H 0.9759 0.5026 0.6057 0.058 Uiso 1 1 calc R
H11F H 0.8895 0.4668 0.5286 0.058 Uiso 1 1 calc R
C12B C 0.9731(5) 0.0363(11) 0.6605(3) 0.0396(13) Uani 1 1 d .
H12D H 0.9329 -0.1004 0.6845 0.048 Uiso 1 1 calc R
H12E H 1.0069 0.1368 0.7038 0.048 Uiso 1 1 calc R
H12F H 1.0361 -0.0207 0.6259 0.048 Uiso 1 1 calc R
C2B C 0.7824(4) 0.2904(8) 0.6631(3) 0.0227(12) Uani 1 1 d .
H2B H 0.8185 0.4032 0.7036 0.027 Uiso 1 1 calc R
C21B C 0.6901(4) 0.4304(9) 0.6085(2) 0.0241(11) Uani 1 1 d .
O22B O 0.6247(3) 0.3033(6) 0.56103(17) 0.0316(9) Uani 1 1 d .
O23B O 0.6883(3) 0.6556(6) 0.61255(16) 0.0331(9) Uani 1 1 d .
N3B N 0.7238(3) 0.0939(7) 0.7072(2) 0.0284(11) Uani 1 1 d .
H3B H 0.7133 -0.0436 0.6826 0.034 Uiso 1 1 calc R
C4B C 0.6853(4) 0.1197(8) 0.7853(2) 0.0251(12) Uani 1 1 d .
O4B O 0.6956(3) 0.3138(6) 0.82344(18) 0.0413(10) Uani 1 1 d .
C5B C 0.6242(4) -0.1005(9) 0.8204(2) 0.0295(12) Uani 1 1 d .
H5B1 H 0.6353 -0.2394 0.7843 0.035 Uiso 1 1 calc R
H5B2 H 0.5385 -0.0702 0.8243 0.035 Uiso 1 1 calc R
C6B C 0.6776(4) -0.1548(9) 0.9056(3) 0.0286(12) Uani 1 1 d .
H6B1 H 0.7622 -0.1941 0.9009 0.034 Uiso 1 1 calc R
H6B2 H 0.6711 -0.0117 0.9403 0.034 Uiso 1 1 calc R
N7B N 0.6145(3) -0.3604(7) 0.94399(19) 0.0296(10) Uani 1 1 d .
H7B1 H 0.5355 -0.3432 0.9358 0.036 Uiso 1 1 calc R
H7B2 H 0.6315 -0.3627 0.9981 0.036 Uiso 1 1 calc R
H7B3 H 0.6385 -0.4994 0.9213 0.036 Uiso 1 1 calc R

loop_
_atom_site_aniso_label
_atom_site_aniso_U_11
_atom_site_aniso_U_22
_atom_site_aniso_U_33
_atom_site_aniso_U_23
_atom_site_aniso_U_13
_atom_site_aniso_U_12
C1A 0.033(3) 0.032(3) 0.022(2) 0.002(2) 0.004(2) 0.001(3)
C11A 0.051(4) 0.061(4) 0.030(3) -0.003(3) -0.001(3) -0.008(3)
C12A 0.048(4) 0.044(3) 0.044(3) -0.011(3) 0.028(3) -0.005(3)
C2A 0.033(3) 0.020(3) 0.015(2) 0.0020(18) -0.002(2) 0.002(2)
C21A 0.034(3) 0.037(3) 0.0044(19) 0.004(2) 0.004(2) 0.004(3)
O22A 0.037(2) 0.037(2) 0.0182(16) 0.0020(15) 0.0018(16) 0.0011(18)
O23A 0.058(2) 0.035(2) 0.0114(16) 0.0001(14) -0.0024(17) -0.0034(19)
N3A 0.049(3) 0.028(2) 0.0088(18) 0.0004(15) 0.0043(18) 0.005(2)
C4A 0.043(3) 0.040(3) 0.010(2) 0.005(2) -0.003(2) 0.007(3)
O4A 0.082(3) 0.042(2) 0.0159(15) 0.0065(17) 0.0151(18) 0.014(2)
C5A 0.058(4) 0.033(3) 0.009(2) 0.0067(19) 0.004(2) -0.001(3)
C6A 0.054(3) 0.031(3) 0.022(2) 0.001(2) 0.009(3) -0.004(3)
N7A 0.044(3) 0.036(2) 0.0103(17) 0.0004(17) 0.0036(17) -0.001(2)
C1B 0.040(3) 0.032(3) 0.016(2) -0.001(2) 0.003(2) 0.004(3)
C11B 0.058(4) 0.045(4) 0.044(3) 0.003(3) 0.028(3) 0.006(3)
C12B 0.046(3) 0.048(3) 0.024(3) -0.003(2) 0.002(2) 0.009(3)
C2B 0.031(3) 0.022(3) 0.015(2) -0.0029(19) 0.007(2) -0.010(2)
C21B 0.032(3) 0.036(3) 0.0041(19) 0.002(2) 0.0033(19) -0.004(3)
O22B 0.040(2) 0.036(2) 0.0186(17) -0.0039(15) -0.0018(16) -0.0005(17)
O23B 0.059(2) 0.027(2) 0.0125(15) -0.0022(15) -0.0039(16) 0.002(2)
N3B 0.047(3) 0.028(3) 0.0097(18) 0.0000(15) 0.0020(18) -0.006(2)
C4B 0.039(3) 0.026(3) 0.010(2) 0.003(2) 0.002(2) -0.008(2)
O4B 0.076(3) 0.030(2) 0.0187(17) -0.0031(15) 0.0229(18) -0.007(2)
C5B 0.039(3) 0.036(3) 0.013(2) 0.000(2) -0.003(2) -0.006(3)
C6B 0.046(3) 0.024(3) 0.017(2) 0.0022(19) 0.007(2) -0.006(3)
N7B 0.041(2) 0.034(2) 0.0138(17) 0.0050(18) 0.0032(17) 0.002(2)

loop_
_atom_type_symbol
_atom_type_description
_atom_type_scat_dispersion_real
_atom_type_scat_dispersion_imag
_atom_type_scat_source
C C 0.0033 0.0016 'International Tables Vol C Tables 4.2.6.8 and 6.1.1.4'
H H 0.0000 0.0000 'International Tables Vol C Tables 4.2.6.8 and 6.1.1.4'
N N 0.0061 0.0033 'International Tables Vol C Tables 4.2.6.8 and 6.1.1.4'
O O 0.0106 0.0060 'International Tables Vol C Tables 4.2.6.8 and 6.1.1.4'

loop_
_geom_angle_atom_site_label_1
_geom_angle_atom_site_label_2
_geom_angle_atom_site_label_3
_geom_angle
C11A C1A C12A 111.2(4)
C11A C1A C2A 111.1(4)
C12A C1A C2A 111.1(4)
N3A C2A C21A 110.3(3)
N3A C2A C1A 110.5(4)
C21A C2A C1A 109.4(3)
O23A C21A O22A 125.6(5)
O23A C21A C2A 119.1(4)
O22A C21A C2A 115.2(4)
C4A N3A C2A 124.0(4)
O4A C4A N3A 123.9(5)
O4A C4A C5A 121.3(4)
N3A C4A C5A 114.8(4)
C4A C5A C6A 113.8(4)
N7A C6A C5A 112.1(4)
C11B C1B C12B 110.7(4)
C11B C1B C2B 109.1(4)
C12B C1B C2B 111.7(3)
N3B C2B C21B 110.5(3)
N3B C2B C1B 109.4(3)
C21B C2B C1B 110.4(3)
O23B C21B O22B 125.2(5)
O23B C21B C2B 118.6(4)
O22B C21B C2B 116.1(4)
C4B N3B C2B 122.4(4)
O4B C4B N3B 122.0(4)
O4B C4B C5B 122.8(4)
N3B C4B C5B 115.2(4)
C4B C5B C6B 109.3(4)
N7B C6B C5B 110.7(4)

loop_
_geom_bond_atom_site_label_1
_geom_bond_atom_site_label_2
_geom_bond_distance
C1A C11A 1.498(6)
C1A C12A 1.516(6)
C1A C2A 1.544(6)
C2A N3A 1.472(6)
C2A C21A 1.535(6)
C21A O23A 1.237(6)
C21A O22A 1.256(5)
N3A C4A 1.338(5)
C4A O4A 1.227(5)
C4A C5A 1.507(7)
C5A C6A 1.507(6)
C6A N7A 1.494(5)
C1B C11B 1.499(6)
C1B C12B 1.512(6)
C1B C2B 1.554(5)
C2B N3B 1.455(5)
C2B C21B 1.543(6)
C21B O23B 1.239(5)
C21B O22B 1.257(5)
N3B C4B 1.350(5)
C4B O4B 1.236(5)
C4B C5B 1.505(6)
C5B C6B 1.515(5)
C6B N7B 1.474(5)

loop_
_geom_torsion_atom_site_label_1
_geom_torsion_atom_site_label_2
_geom_torsion_atom_site_label_3
_geom_torsion_atom_site_label_4
_geom_torsion
C11A C1A C2A N3A -60.8(5)
C12A C1A C2A N3A 174.9(4)
C11A C1A C2A C21A 177.6(4)
C12A C1A C2A C21A 53.3(5)
N3A C2A C21A O23A 137.5(4)
C1A C2A C21A O23A -100.8(5)
N3A C2A C21A O22A -46.2(5)
C1A C2A C21A O22A 75.5(4)
C21A C2A N3A C4A -103.7(5)
C1A C2A N3A C4A 135.2(4)
C2A N3A C4A O4A -6.5(8)
C2A N3A C4A C5A 174.0(4)
O4A C4A C5A C6A -34.3(7)
N3A C4A C5A C6A 145.3(4)
C4A C5A C6A N7A 68.5(6)
C11B C1B C2B N3B -178.6(4)
C12B C1B C2B N3B -55.9(5)
C11B C1B C2B C21B 59.6(5)
C12B C1B C2B C21B -177.7(4)
N3B C2B C21B O23B 130.9(4)
C1B C2B C21B O23B -107.9(5)
N3B C2B C21B O22B -51.3(5)
C1B C2B C21B O22B 69.9(5)
C21B C2B N3B C4B -95.4(5)
C1B C2B N3B C4B 142.9(4)
C2B N3B C4B O4B 1.4(8)
C2B N3B C4B C5B 178.7(4)
O4B C4B C5B C6B -51.7(7)
N3B C4B C5B C6B 131.1(4)
C4B C5B C6B N7B 176.5(4)

loop_
_cod_related_entry_id
_cod_related_entry_database
_cod_related_entry_code
1 ChemSpider 5361249
